data_4130086
loop_
_publ_author_name
'Xu, Long'
'Vicic, David A.'

_publ_section_title
;
 Direct Difluoromethylation of Aryl Halides via Base Metal Catalysis at
 Room Temperature.
;
_journal_issue 8
_journal_name_full 'Journal of the American Chemical Society'
_journal_page_first 2536
_journal_page_last 2539
_journal_paper_doi 10.1021/jacs.6b00053
_journal_volume 138
_journal_year 2016
_chemical_formula_sum 'C14 H26 F4 N4 O2 Zn'
_chemical_formula_weight 423.76
_space_group_crystal_system monoclinic
_space_group_IT_number 15
_space_group_name_Hall '-C 2yc'
_space_group_name_H-M_alt 'C 1 2/c 1'
_atom_sites_solution_hydrogens geom
_audit_creation_method SHELXL-2014/6
_cell_angle_alpha 90
_cell_angle_beta 128.5440(10)
_cell_angle_gamma 90
_cell_formula_units_Z 4
_cell_length_a 18.0565(14)
_cell_length_b 9.8443(8)
_cell_length_c 13.4192(10)
_cell_measurement_reflns_used 17021
_cell_measurement_temperature 145(2)
_cell_measurement_theta_max 30.62
_cell_measurement_theta_min 2.88
_cell_volume 1865.6(3)
_computing_structure_refinement 'SHELXL-2014/6 (Sheldrick, 2014)'
_diffrn_ambient_temperature 145(2)
_diffrn_measured_fraction_theta_full 0.998
_diffrn_measured_fraction_theta_max 0.899
_diffrn_measurement_device_type 'Bruker D8 Quest'
_diffrn_radiation_type MoK\a
_diffrn_radiation_wavelength 0.71073
_diffrn_reflns_av_R_equivalents 0.0211
_diffrn_reflns_av_unetI/netI 0.0119
_diffrn_reflns_Laue_measured_fraction_full 0.998
_diffrn_reflns_Laue_measured_fraction_max 0.899
_diffrn_reflns_limit_h_max 25
_diffrn_reflns_limit_h_min -24
_diffrn_reflns_limit_k_max 13
_diffrn_reflns_limit_k_min -13
_diffrn_reflns_limit_l_max 18
_diffrn_reflns_limit_l_min -18
_diffrn_reflns_number 17021
_diffrn_reflns_point_group_measured_fraction_full 0.998
_diffrn_reflns_point_group_measured_fraction_max 0.899
_diffrn_reflns_theta_full 25.242
_diffrn_reflns_theta_max 30.616
_diffrn_reflns_theta_min 2.885
_exptl_absorpt_coefficient_mu 1.369
_exptl_absorpt_correction_T_max 0.7461
_exptl_absorpt_correction_T_min 0.6714
_exptl_absorpt_correction_type multi-scan
_exptl_absorpt_process_details Bruker
_exptl_crystal_colour colorless
_exptl_crystal_density_diffrn 1.509
_exptl_crystal_description platelet
_exptl_crystal_F_000 880
_exptl_crystal_size_max 0.300
_exptl_crystal_size_mid 0.300
_exptl_crystal_size_min 0.020
_refine_diff_density_max 1.188
_refine_diff_density_min -1.180
_refine_diff_density_rms 0.090
_refine_ls_extinction_coef 0.0034(8)
_refine_ls_extinction_expression Fc^*^=kFc[1+0.001xFc^2^\l^3^/sin(2\q)]^-1/4^
_refine_ls_extinction_method SHELXL
_refine_ls_goodness_of_fit_ref 1.110
_refine_ls_hydrogen_treatment constr
_refine_ls_matrix_type full
_refine_ls_number_parameters 117
_refine_ls_number_reflns 2585
_refine_ls_number_restraints 0
_refine_ls_restrained_S_all 1.110
_refine_ls_R_factor_all 0.0550
_refine_ls_R_factor_gt 0.0519
_refine_ls_shift/su_max 0.001
_refine_ls_shift/su_mean 0.000
_refine_ls_structure_factor_coef Fsqd
_refine_ls_weighting_details 'w=1/[\s^2^(Fo^2^)+(0.0736P)^2^+5.0685P] where P=(Fo^2^+2Fc^2^)/3'
_refine_ls_weighting_scheme calc
_refine_ls_wR_factor_gt 0.1396
_refine_ls_wR_factor_ref 0.1427
_reflns_Friedel_coverage 0.000
_reflns_number_gt 2433
_reflns_number_total 2585
_reflns_threshold_expression 'I > 2\s(I)'
_cod_data_source_file ja6b00053_si_002.cif
_cod_data_source_block Compound1
_cod_depositor_comments
;
The following automatic conversions were performed:

data item '_exptl_absorpt_correction_type' value 'Multi-scan' was
changed to 'multi-scan' in accordance with the
/home/saulius/struct/COD-crude-data/automatic-downloads/DataCite-retrospective/ACS/depositions/lib/dictionaries/cif_core.dic
dictionary named 'cif_core.dic' version 2.4.2 last updated on
2011-04-26.

Automatic conversion script
Id: cif_fix_values 6909 2019-04-08 15:41:33Z antanas 
;
_cod_original_sg_symbol_H-M 'C 2/c'
_cod_database_code 4130086
_shelx_space_group_comment
;
The symmetry employed for this shelxl refinement is uniquely defined
by the following loop, which should always be used as a source of
symmetry information in preference to the above space-group names.
They are only intended as comments.
;
_shelx_estimated_absorpt_t_min 0.684
_shelx_estimated_absorpt_t_max 0.973
_shelxl_version_number 2014/6

loop_
_space_group_symop_operation_xyz
'x, y, z'
'-x, y, -z+1/2'
'x+1/2, y+1/2, z'
'-x+1/2, y+1/2, -z+1/2'
'-x, -y, -z'
'x, -y, z-1/2'
'-x+1/2, -y+1/2, -z'
'x+1/2, -y+1/2, z-1/2'

loop_
_atom_site_label
_atom_site_type_symbol
_atom_site_fract_x
_atom_site_fract_y
_atom_site_fract_z
_atom_site_U_iso_or_equiv
_atom_site_adp_type
_atom_site_occupancy
_atom_site_site_symmetry_order
_atom_site_calc_flag
_atom_site_refinement_flags_posn
_atom_site_refinement_flags_adp
_atom_site_refinement_flags_occupancy
Zn1 Zn 0.5000 0.69618(4) 0.2500 0.03003(17) Uani 1 2 d S T P
O1 O 0.51517(15) 0.8396(2) 0.37385(19) 0.0361(4) Uani 1 1 d . . .
F2 F 0.34613(17) 0.6169(3) 0.2475(2) 0.0662(7) Uani 1 1 d . . .
F1 F 0.35875(17) 0.4831(2) 0.1305(3) 0.0698(7) Uani 1 1 d . . .
N1 N 0.39229(16) 0.9056(3) 0.3668(2) 0.0385(5) Uani 1 1 d . . .
N2 N 0.50731(18) 0.7599(3) 0.5240(2) 0.0406(5) Uani 1 1 d . . .
C1 C 0.36885(18) 0.6158(3) 0.1663(3) 0.0338(5) Uani 1 1 d . . .
H1A H 0.3208 0.6712 0.0893 0.041 Uiso 1 1 calc R U .
C2 C 0.47202(17) 0.8341(3) 0.4193(2) 0.0288(5) Uani 1 1 d . . .
C6 C 0.3489(3) 0.9755(4) 0.2479(3) 0.0595(10) Uani 1 1 d . . .
H6A H 0.3924 0.9757 0.2275 0.089 Uiso 1 1 calc R U .
H6B H 0.3347 1.0693 0.2553 0.089 Uiso 1 1 calc R U .
H6C H 0.2901 0.9291 0.1799 0.089 Uiso 1 1 calc R U .
C3 C 0.3370(2) 0.8957(6) 0.4127(4) 0.0729(14) Uani 1 1 d . . .
H3A H 0.3261 0.9883 0.4298 0.087 Uiso 1 1 calc R U .
H3B H 0.2745 0.8556 0.3446 0.087 Uiso 1 1 calc R U .
C7 C 0.5925(3) 0.6807(5) 0.5768(5) 0.0718(13) Uani 1 1 d . . .
H7A H 0.6383 0.7361 0.5784 0.108 Uiso 1 1 calc R U .
H7B H 0.5763 0.6001 0.5239 0.108 Uiso 1 1 calc R U .
H7C H 0.6202 0.6524 0.6637 0.108 Uiso 1 1 calc R U .
C5 C 0.4558(4) 0.7328(7) 0.5717(5) 0.0832(16) Uani 1 1 d . . .
H5A H 0.4328 0.6378 0.5507 0.100 Uiso 1 1 calc R U .
H5B H 0.4999 0.7410 0.6657 0.100 Uiso 1 1 calc R U .
C4 C 0.3810(7) 0.8163(7) 0.5248(10) 0.146(4) Uani 1 1 d . . .
H4B H 0.4008 0.8806 0.5942 0.175 Uiso 1 1 calc R U .
H4A H 0.3305 0.7592 0.5118 0.175 Uiso 1 1 calc R U .

loop_
_atom_site_aniso_label
_atom_site_aniso_U_11
_atom_site_aniso_U_22
_atom_site_aniso_U_33
_atom_site_aniso_U_23
_atom_site_aniso_U_13
_atom_site_aniso_U_12
Zn1 0.0290(2) 0.0325(2) 0.0356(3) 0.000 0.02358(19) 0.000
O1 0.0410(10) 0.0396(10) 0.0401(10) -0.0073(8) 0.0313(9) -0.0064(8)
F2 0.0722(14) 0.0762(15) 0.0882(16) -0.0387(13) 0.0686(14) -0.0378(12)
F1 0.0679(14) 0.0546(12) 0.115(2) -0.0442(13) 0.0704(15) -0.0270(11)
N1 0.0293(10) 0.0409(12) 0.0385(11) -0.0037(9) 0.0178(9) 0.0042(9)
N2 0.0390(12) 0.0506(14) 0.0341(11) 0.0064(10) 0.0236(10) 0.0005(11)
C1 0.0277(11) 0.0391(13) 0.0400(12) -0.0033(10) 0.0237(10) -0.0022(9)
C2 0.0284(10) 0.0306(11) 0.0284(10) -0.0042(8) 0.0182(9) -0.0026(9)
C6 0.0505(18) 0.057(2) 0.0407(16) 0.0091(14) 0.0134(14) 0.0171(16)
C3 0.0304(14) 0.125(4) 0.062(2) -0.026(2) 0.0283(15) 0.0036(19)
C7 0.053(2) 0.079(3) 0.066(2) 0.036(2) 0.029(2) 0.0230(19)
C5 0.065(3) 0.144(5) 0.056(2) 0.025(3) 0.046(2) -0.005(3)
C4 0.208(8) 0.120(5) 0.269(10) 0.104(6) 0.226(8) 0.086(5)

loop_
_atom_type_symbol
_atom_type_description
_atom_type_scat_dispersion_real
_atom_type_scat_dispersion_imag
_atom_type_scat_source
C C 0.0033 0.0016 'International Tables Vol C Tables 4.2.6.8 and 6.1.1.4'
H H 0.0000 0.0000 'International Tables Vol C Tables 4.2.6.8 and 6.1.1.4'
N N 0.0061 0.0033 'International Tables Vol C Tables 4.2.6.8 and 6.1.1.4'
O O 0.0106 0.0060 'International Tables Vol C Tables 4.2.6.8 and 6.1.1.4'
F F 0.0171 0.0103 'International Tables Vol C Tables 4.2.6.8 and 6.1.1.4'
Zn Zn 0.2839 1.4301 'International Tables Vol C Tables 4.2.6.8 and 6.1.1.4'

loop_
_geom_angle_atom_site_label_1
_geom_angle_atom_site_label_2
_geom_angle_atom_site_label_3
_geom_angle
_geom_angle_site_symmetry_1
_geom_angle_site_symmetry_3
C1 Zn1 C1 134.49(16) 2_655 .
C1 Zn1 O1 103.53(9) 2_655 2_655
C1 Zn1 O1 107.16(10) . 2_655
C1 Zn1 O1 107.16(10) 2_655 .
C1 Zn1 O1 103.53(9) . .
O1 Zn1 O1 93.72(12) 2_655 .
C2 O1 Zn1 123.43(17) . .
C2 N1 C6 119.8(3) . .
C2 N1 C3 122.2(3) . .
C6 N1 C3 117.0(3) . .
C2 N2 C5 123.2(3) . .
C2 N2 C7 118.1(3) . .
C5 N2 C7 117.5(3) . .
F1 C1 F2 104.1(2) . .
F1 C1 Zn1 114.76(18) . .
F2 C1 Zn1 112.02(18) . .
F1 C1 H1A 108.6 . .
F2 C1 H1A 108.6 . .
Zn1 C1 H1A 108.6 . .
O1 C2 N2 119.9(2) . .
O1 C2 N1 120.7(2) . .
N2 C2 N1 119.3(2) . .
N1 C6 H6A 109.5 . .
N1 C6 H6B 109.5 . .
H6A C6 H6B 109.5 . .
N1 C6 H6C 109.5 . .
H6A C6 H6C 109.5 . .
H6B C6 H6C 109.5 . .
C4 C3 N1 113.8(3) . .
C4 C3 H3A 108.8 . .
N1 C3 H3A 108.8 . .
C4 C3 H3B 108.8 . .
N1 C3 H3B 108.8 . .
H3A C3 H3B 107.7 . .
N2 C7 H7A 109.5 . .
N2 C7 H7B 109.5 . .
H7A C7 H7B 109.5 . .
N2 C7 H7C 109.5 . .
H7A C7 H7C 109.5 . .
H7B C7 H7C 109.5 . .
C4 C5 N2 114.4(4) . .
C4 C5 H5A 108.7 . .
N2 C5 H5A 108.7 . .
C4 C5 H5B 108.7 . .
N2 C5 H5B 108.7 . .
H5A C5 H5B 107.6 . .
C5 C4 C3 124.3(4) . .
C5 C4 H4B 106.2 . .
C3 C4 H4B 106.2 . .
C5 C4 H4A 106.2 . .
C3 C4 H4A 106.2 . .
H4B C4 H4A 106.4 . .

loop_
_geom_bond_atom_site_label_1
_geom_bond_atom_site_label_2
_geom_bond_distance
_geom_bond_site_symmetry_2
Zn1 C1 2.045(2) 2_655
Zn1 C1 2.045(2) .
Zn1 O1 2.0647(19) 2_655
Zn1 O1 2.0647(19) .
O1 C2 1.254(3) .
F2 C1 1.383(3) .
F1 C1 1.364(3) .
N1 C2 1.342(3) .
N1 C6 1.441(4) .
N1 C3 1.467(5) .
N2 C2 1.341(3) .
N2 C5 1.445(4) .
N2 C7 1.455(5) .
C1 H1A 1.0000 .
C6 H6A 0.9800 .
C6 H6B 0.9800 .
C6 H6C 0.9800 .
C3 C4 1.420(9) .
C3 H3A 0.9900 .
C3 H3B 0.9900 .
C7 H7A 0.9800 .
C7 H7B 0.9800 .
C7 H7C 0.9800 .
C5 C4 1.355(8) .
C5 H5A 0.9900 .
C5 H5B 0.9900 .
C4 H4B 0.9900 .
C4 H4A 0.9900 .
